data_4331678
loop_
_publ_author_name
'Siega, Patrizia'
'Randaccio, Lucio'
'Marzilli, Patricia A.'
'Marzilli, Luigi G.'

_publ_section_title
;
 Metal Coordination by Sterically Hindered Heterocyclic Ligands, Including
 2-Vinylpyridine, Assessed by Investigation of Cobaloximes
;
_journal_issue 8
_journal_name_full 'Inorganic Chemistry'
_journal_page_first 3359
_journal_page_last 3368
_journal_paper_doi 10.1021/ic051383a
_journal_volume 45
_journal_year 2006
_chemical_formula_sum 'C16 H24 Co N5 O4'
_chemical_formula_weight 409.33
_chemical_name_systematic
; 
 ? 
;
_space_group_IT_number 2
_symmetry_cell_setting triclinic
_symmetry_space_group_name_Hall '-P 1'
_symmetry_space_group_name_H-M 'P -1'
_atom_sites_solution_hydrogens geom
_atom_sites_solution_primary direct
_atom_sites_solution_secondary difmap
_audit_creation_method SHELXL-97
_cell_angle_alpha 91.552(6)
_cell_angle_beta 91.931(7)
_cell_angle_gamma 116.729(5)
_cell_formula_units_Z 2
_cell_length_a 8.879(3)
_cell_length_b 9.144(3)
_cell_length_c 12.123(4)
_cell_measurement_reflns_used 1917
_cell_measurement_temperature 100(2)
_cell_measurement_theta_max 31.523
_cell_measurement_theta_min 2.496
_cell_volume 877.6(5)
_computing_cell_refinement 'Bruker SAINT'
_computing_data_collection 'Bruker SMART'
_computing_data_reduction 'Bruker SAINT'
_computing_molecular_graphics 'Bruker SHELXTL'
_computing_publication_material 'Bruker SHELXTL'
_computing_structure_refinement 'SHELXL-97 (Sheldrick, 1997)'
_computing_structure_solution 'SHELXS-97 (Sheldrick, 1990)'
_diffrn_ambient_temperature 100(2)
_diffrn_measured_fraction_theta_full 0.863
_diffrn_measured_fraction_theta_max 0.863
_diffrn_measurement_device_type 'CCD area detector'
_diffrn_measurement_method 'phi and omega scans'
_diffrn_radiation_monochromator graphite
_diffrn_radiation_source 'fine-focus sealed tube'
_diffrn_radiation_type MoK\a
_diffrn_radiation_wavelength 0.71073
_diffrn_reflns_av_R_equivalents 0.0598
_diffrn_reflns_av_sigmaI/netI 0.1786
_diffrn_reflns_limit_h_max 8
_diffrn_reflns_limit_h_min -13
_diffrn_reflns_limit_k_max 13
_diffrn_reflns_limit_k_min -13
_diffrn_reflns_limit_l_max 17
_diffrn_reflns_limit_l_min -17
_diffrn_reflns_number 7166
_diffrn_reflns_theta_full 32.94
_diffrn_reflns_theta_max 32.94
_diffrn_reflns_theta_min 1.68
_exptl_absorpt_coefficient_mu 1.011
_exptl_absorpt_correction_T_max 1.00000
_exptl_absorpt_correction_T_min 0.539325
_exptl_absorpt_correction_type empirical
_exptl_absorpt_process_details 'SADABS2, SHELXTL 5.1, Sheldrick,2000'
_exptl_crystal_colour orange
_exptl_crystal_density_diffrn 1.549
_exptl_crystal_density_method 'not measured'
_exptl_crystal_description 'thin plate'
_exptl_crystal_F_000 428
_exptl_crystal_size_max 0.41
_exptl_crystal_size_mid 0.33
_exptl_crystal_size_min 0.02
_refine_diff_density_max 1.936
_refine_diff_density_min -2.429
_refine_diff_density_rms 0.187
_refine_ls_extinction_method none
_refine_ls_goodness_of_fit_ref 1.026
_refine_ls_hydrogen_treatment mixed
_refine_ls_matrix_type full
_refine_ls_number_parameters 243
_refine_ls_number_reflns 5686
_refine_ls_number_restraints 0
_refine_ls_restrained_S_all 1.026
_refine_ls_R_factor_all 0.1690
_refine_ls_R_factor_gt 0.0834
_refine_ls_shift/su_max 0.006
_refine_ls_shift/su_mean 0.000
_refine_ls_structure_factor_coef Fsqd
_refine_ls_weighting_details 'calc w=1/[\s^2^(Fo^2^)+(0.0900P)^2^+0.0000P] where P=(Fo^2^+2Fc^2^)/3'
_refine_ls_weighting_scheme calc
_refine_ls_wR_factor_gt 0.1930
_refine_ls_wR_factor_ref 0.2256
_reflns_number_gt 2666
_reflns_number_total 5686
_reflns_threshold_expression >2sigma(I)
_cod_data_source_file ic051383asup1.cif
_cod_data_source_block CH3Co(DH)2(2-vinylpyridine)_compound
_cod_depositor_comments
;
The following automatic conversions were performed:

'_symmetry_cell_setting' value 'Triclinic' changed to 'triclinic'
according to /home/saulius/struct/CIF-dictionaries/cif_core.dic
dictionary named 'cif_core.dic' version 2.4.2 from 2011-04-26.

Automatic conversion script
Id: cif_fix_values 1891 2012-01-12 08:04:46Z andrius 
;
_cod_original_cell_volume 877.7(5)
_cod_original_sg_symbol_H-M P-1
_cod_database_code 4331678

loop_
_symmetry_equiv_pos_as_xyz
'x, y, z'
'-x, -y, -z'

loop_
_atom_site_label
_atom_site_type_symbol
_atom_site_fract_x
_atom_site_fract_y
_atom_site_fract_z
_atom_site_U_iso_or_equiv
_atom_site_adp_type
_atom_site_occupancy
_atom_site_symmetry_multiplicity
_atom_site_calc_flag
_atom_site_refinement_flags
Co1 Co 0.63274(9) 0.80233(8) 0.26799(6) 0.0204(2) Uani 1 1 d .
O1 O 0.8633(5) 0.6787(4) 0.2204(3) 0.0298(9) Uani 1 1 d .
O2 O 0.5528(5) 0.8837(4) 0.4739(3) 0.0286(8) Uani 1 1 d .
O3 O 0.3704(5) 0.8823(4) 0.3172(3) 0.0316(9) Uani 1 1 d .
O4 O 0.6851(5) 0.6813(4) 0.0638(4) 0.0301(9) Uani 1 1 d .
N1 N 0.8039(5) 0.7421(5) 0.2985(4) 0.0210(9) Uani 1 1 d .
N2 N 0.6546(5) 0.8420(5) 0.4198(4) 0.0230(9) Uani 1 1 d .
N3 N 0.4507(6) 0.8444(5) 0.2384(4) 0.0261(10) Uani 1 1 d .
N4 N 0.5970(5) 0.7446(5) 0.1174(4) 0.0244(10) Uani 1 1 d .
N5 N 0.8181(6) 1.0417(5) 0.2290(4) 0.0291(10) Uani 1 1 d .
C1 C 0.8589(7) 0.7584(6) 0.3994(5) 0.0267(11) Uani 1 1 d .
C2 C 0.9940(7) 0.7203(7) 0.4399(6) 0.0375(14) Uani 1 1 d .
H2A H 1.0366 0.6816 0.3778 0.056 Uiso 1 1 calc R
H2B H 0.9496 0.6346 0.4937 0.056 Uiso 1 1 calc R
H2C H 1.0860 0.8191 0.4754 0.056 Uiso 1 1 calc R
C3 C 0.7709(6) 0.8178(5) 0.4725(4) 0.0226(10) Uani 1 1 d .
C4 C 0.8004(7) 0.8382(6) 0.5918(5) 0.0307(12) Uani 1 1 d .
H4A H 0.7269 0.8808 0.6233 0.046 Uiso 1 1 calc R
H4B H 0.9187 0.9155 0.6101 0.046 Uiso 1 1 calc R
H4C H 0.7755 0.7321 0.6224 0.046 Uiso 1 1 calc R
C5 C 0.3915(7) 0.8243(6) 0.1375(5) 0.0272(11) Uani 1 1 d .
C6 C 0.2434(8) 0.8452(8) 0.1023(6) 0.0451(16) Uani 1 1 d .
H6A H 0.2043 0.8856 0.1654 0.068 Uiso 1 1 calc R
H6B H 0.1532 0.7397 0.0738 0.068 Uiso 1 1 calc R
H6C H 0.2735 0.9245 0.0441 0.068 Uiso 1 1 calc R
C7 C 0.4803(7) 0.7657(6) 0.0648(5) 0.0254(11) Uani 1 1 d .
C8 C 0.4355(7) 0.7257(7) -0.0534(5) 0.0333(13) Uani 1 1 d .
H8A H 0.5127 0.6887 -0.0859 0.050 Uiso 1 1 calc R
H8B H 0.4443 0.8233 -0.0900 0.050 Uiso 1 1 calc R
H8C H 0.3194 0.6383 -0.0633 0.050 Uiso 1 1 calc R
C9 C 0.4710(7) 0.5784(6) 0.2977(5) 0.0313(13) Uani 1 1 d .
H9A H 0.3824 0.5807 0.3427 0.047 Uiso 1 1 calc R
H9B H 0.5293 0.5252 0.3377 0.047 Uiso 1 1 calc R
H9C H 0.4202 0.5168 0.2277 0.047 Uiso 1 1 calc R
C10 C 0.8320(7) 1.1894(6) 0.2546(5) 0.0299(12) Uani 1 1 d .
C11 C 0.9538(7) 1.3274(6) 0.2122(5) 0.0291(12) Uani 1 1 d .
H11A H 0.9584 1.4308 0.2314 0.035 Uiso 1 1 calc R
C12 C 1.0679(7) 1.3207(7) 0.1436(5) 0.0365(13) Uani 1 1 d .
H12A H 1.1510 1.4168 0.1135 0.044 Uiso 1 1 calc R
C13 C 1.0585(7) 1.1685(7) 0.1193(5) 0.0336(13) Uani 1 1 d .
H13A H 1.1377 1.1575 0.0733 0.040 Uiso 1 1 calc R
C14 C 0.9373(7) 1.0380(6) 0.1611(5) 0.0272(11) Uani 1 1 d .
H14A H 0.9324 0.9342 0.1428 0.033 Uiso 1 1 calc R
C15 C 0.7133(7) 1.1969(6) 0.3298(5) 0.0303(12) Uani 1 1 d .
H15A H 0.6587 1.1082 0.3765 0.036 Uiso 1 1 calc R
C16 C 0.6769(8) 1.3229(7) 0.3369(6) 0.0410(15) Uani 1 1 d .
H16A H 0.7300 1.4130 0.2910 0.049 Uiso 1 1 calc R
H16B H 0.5978 1.3228 0.3877 0.049 Uiso 1 1 calc R
H1 H 0.763(12) 0.675(10) 0.118(8) 0.10(3) Uiso 1 1 d .
H2 H 0.491(11) 0.904(10) 0.410(8) 0.10(3) Uiso 1 1 d .

loop_
_atom_site_aniso_label
_atom_site_aniso_U_11
_atom_site_aniso_U_22
_atom_site_aniso_U_33
_atom_site_aniso_U_23
_atom_site_aniso_U_13
_atom_site_aniso_U_12
Co1 0.0198(3) 0.0207(3) 0.0185(4) -0.0056(2) -0.0023(2) 0.0078(3)
O1 0.0286(19) 0.0314(19) 0.030(2) -0.0031(16) 0.0064(17) 0.0143(16)
O2 0.032(2) 0.0340(19) 0.022(2) -0.0062(16) 0.0028(17) 0.0177(17)
O3 0.026(2) 0.040(2) 0.032(2) -0.0073(17) 0.0032(17) 0.0180(17)
O4 0.031(2) 0.0295(18) 0.030(2) -0.0094(16) 0.0068(18) 0.0135(17)
N1 0.021(2) 0.0224(19) 0.018(2) -0.0027(16) -0.0016(17) 0.0089(17)
N2 0.025(2) 0.0196(19) 0.023(2) 0.0017(16) 0.0051(18) 0.0083(17)
N3 0.027(2) 0.030(2) 0.019(2) -0.0032(18) -0.0021(19) 0.0119(19)
N4 0.025(2) 0.0214(19) 0.023(2) -0.0055(17) 0.0046(18) 0.0069(17)
N5 0.029(2) 0.027(2) 0.027(3) -0.0031(19) -0.004(2) 0.0088(19)
C1 0.024(3) 0.026(2) 0.024(3) 0.001(2) -0.005(2) 0.007(2)
C2 0.032(3) 0.038(3) 0.045(4) 0.006(3) 0.003(3) 0.018(3)
C3 0.020(2) 0.020(2) 0.025(3) 0.0009(19) 0.000(2) 0.0061(19)
C4 0.032(3) 0.031(3) 0.025(3) -0.003(2) -0.006(2) 0.011(2)
C5 0.026(3) 0.028(3) 0.025(3) -0.004(2) -0.002(2) 0.011(2)
C6 0.032(3) 0.050(4) 0.052(5) 0.003(3) 0.001(3) 0.017(3)
C7 0.024(3) 0.024(2) 0.024(3) 0.000(2) -0.004(2) 0.008(2)
C8 0.035(3) 0.039(3) 0.021(3) -0.002(2) -0.003(2) 0.013(3)
C9 0.025(3) 0.026(2) 0.039(4) -0.003(2) -0.004(2) 0.009(2)
C10 0.031(3) 0.033(3) 0.025(3) -0.004(2) -0.008(2) 0.014(2)
C11 0.036(3) 0.025(2) 0.025(3) -0.001(2) -0.005(2) 0.013(2)
C12 0.031(3) 0.042(3) 0.030(3) 0.007(3) -0.002(3) 0.011(3)
C13 0.029(3) 0.037(3) 0.030(3) -0.003(2) -0.004(2) 0.010(2)
C14 0.028(3) 0.031(3) 0.023(3) -0.005(2) -0.004(2) 0.014(2)
C15 0.030(3) 0.035(3) 0.025(3) 0.002(2) -0.003(2) 0.014(2)
C16 0.047(4) 0.032(3) 0.044(4) 0.005(3) 0.005(3) 0.017(3)

loop_
_atom_type_symbol
_atom_type_description
_atom_type_scat_dispersion_real
_atom_type_scat_dispersion_imag
_atom_type_scat_source
C C 0.0033 0.0016 'International Tables Vol C Tables 4.2.6.8 and 6.1.1.4'
H H 0.0000 0.0000 'International Tables Vol C Tables 4.2.6.8 and 6.1.1.4'
N N 0.0061 0.0033 'International Tables Vol C Tables 4.2.6.8 and 6.1.1.4'
O O 0.0106 0.0060 'International Tables Vol C Tables 4.2.6.8 and 6.1.1.4'
Co Co 0.3494 0.9721 'International Tables Vol C Tables 4.2.6.8 and 6.1.1.4'

loop_
_geom_angle_atom_site_label_1
_geom_angle_atom_site_label_2
_geom_angle_atom_site_label_3
_geom_angle
N3 Co1 N2 98.71(19)
N3 Co1 N1 175.36(18)
N2 Co1 N1 81.63(19)
N3 Co1 N4 80.86(19)
N2 Co1 N4 175.18(18)
N1 Co1 N4 98.40(19)
N3 Co1 C9 87.7(2)
N2 Co1 C9 86.2(2)
N1 Co1 C9 87.7(2)
N4 Co1 C9 89.0(2)
N3 Co1 N5 94.65(18)
N2 Co1 N5 96.07(17)
N1 Co1 N5 89.90(18)
N4 Co1 N5 88.75(18)
C9 Co1 N5 176.4(2)
C1 N1 O1 120.8(5)
C1 N1 Co1 116.9(4)
O1 N1 Co1 122.3(3)
C3 N2 O2 120.6(5)
C3 N2 Co1 116.7(4)
O2 N2 Co1 122.5(4)
C5 N3 O3 118.8(5)
C5 N3 Co1 117.9(4)
O3 N3 Co1 123.2(4)
C7 N4 O4 119.9(5)
C7 N4 Co1 117.3(4)
O4 N4 Co1 122.8(4)
C10 N5 C14 115.7(5)
C10 N5 Co1 131.3(4)
C14 N5 Co1 113.0(3)
N1 C1 C3 112.6(5)
N1 C1 C2 125.3(5)
C3 C1 C2 122.1(5)
N2 C3 C1 112.1(5)
N2 C3 C4 123.5(5)
C1 C3 C4 124.3(5)
N3 C5 C7 111.9(5)
N3 C5 C6 124.1(5)
C7 C5 C6 123.9(5)
N4 C7 C5 112.0(5)
N4 C7 C8 124.2(5)
C5 C7 C8 123.7(5)
N5 C10 C11 121.6(5)
N5 C10 C15 116.6(5)
C11 C10 C15 121.8(5)
C12 C11 C10 121.8(5)
C11 C12 C13 117.2(5)
C14 C13 C12 118.9(6)
C13 C14 N5 124.8(5)
C16 C15 C10 122.8(6)

loop_
_geom_bond_atom_site_label_1
_geom_bond_atom_site_label_2
_geom_bond_distance
Co1 N3 1.848(5)
Co1 N2 1.853(4)
Co1 N1 1.865(4)
Co1 N4 1.863(4)
Co1 C9 1.953(5)
Co1 N5 2.143(4)
O1 N1 1.337(5)
O2 N2 1.314(5)
O3 N3 1.339(5)
O4 N4 1.338(5)
N1 C1 1.281(7)
N2 C3 1.301(7)
N3 C5 1.290(7)
N4 C7 1.288(7)
N5 C10 1.327(6)
N5 C14 1.374(7)
C1 C3 1.448(7)
C1 C2 1.465(7)
C3 C4 1.452(8)
C5 C7 1.445(7)
C5 C6 1.463(8)
C7 C8 1.466(8)
C10 C11 1.368(7)
C10 C15 1.440(8)
C11 C12 1.354(8)
C12 C13 1.379(8)
C13 C14 1.324(7)
C15 C16 1.331(7)

loop_
_geom_torsion_atom_site_label_1
_geom_torsion_atom_site_label_2
_geom_torsion_atom_site_label_3
_geom_torsion_atom_site_label_4
_geom_torsion
N3 Co1 N1 C1 -97(2)
N2 Co1 N1 C1 -2.1(4)
N4 Co1 N1 C1 -177.2(4)
C9 Co1 N1 C1 -88.6(4)
N5 Co1 N1 C1 94.0(4)
N3 Co1 N1 O1 81(3)
N2 Co1 N1 O1 175.4(4)
N4 Co1 N1 O1 0.2(4)
C9 Co1 N1 O1 88.9(4)
N5 Co1 N1 O1 -88.5(4)
N3 Co1 N2 C3 177.4(3)
N1 Co1 N2 C3 2.1(3)
N4 Co1 N2 C3 93(2)
C9 Co1 N2 C3 90.3(4)
N5 Co1 N2 C3 -86.9(4)
N3 Co1 N2 O2 1.2(4)
N1 Co1 N2 O2 -174.1(4)
N4 Co1 N2 O2 -83(2)
C9 Co1 N2 O2 -86.0(4)
N5 Co1 N2 O2 96.8(4)
N2 Co1 N3 C5 -177.8(4)
N1 Co1 N3 C5 -84(3)
N4 Co1 N3 C5 -2.7(4)
C9 Co1 N3 C5 -92.0(4)
N5 Co1 N3 C5 85.3(4)
N2 Co1 N3 O3 -3.0(4)
N1 Co1 N3 O3 91(2)
N4 Co1 N3 O3 172.1(4)
C9 Co1 N3 O3 82.8(4)
N5 Co1 N3 O3 -99.9(4)
N3 Co1 N4 C7 3.2(4)
N2 Co1 N4 C7 89(2)
N1 Co1 N4 C7 178.6(4)
C9 Co1 N4 C7 91.1(4)
N5 Co1 N4 C7 -91.7(4)
N3 Co1 N4 O4 -175.8(4)
N2 Co1 N4 O4 -91(2)
N1 Co1 N4 O4 -0.5(4)
C9 Co1 N4 O4 -88.0(4)
N5 Co1 N4 O4 89.2(4)
N3 Co1 N5 C10 43.7(5)
N2 Co1 N5 C10 -55.6(5)
N1 Co1 N5 C10 -137.2(5)
N4 Co1 N5 C10 124.4(5)
C9 Co1 N5 C10 175(3)
N3 Co1 N5 C14 -132.7(4)
N2 Co1 N5 C14 128.0(4)
N1 Co1 N5 C14 46.5(4)
N4 Co1 N5 C14 -51.9(4)
C9 Co1 N5 C14 -1(4)
O1 N1 C1 C3 -175.8(4)
Co1 N1 C1 C3 1.7(6)
O1 N1 C1 C2 3.4(8)
Co1 N1 C1 C2 -179.1(4)
O2 N2 C3 C1 174.6(4)
Co1 N2 C3 C1 -1.7(5)
O2 N2 C3 C4 -1.6(7)
Co1 N2 C3 C4 -177.9(4)
N1 C1 C3 N2 0.0(6)
C2 C1 C3 N2 -179.3(4)
N1 C1 C3 C4 176.2(5)
C2 C1 C3 C4 -3.0(8)
O3 N3 C5 C7 -173.3(4)
Co1 N3 C5 C7 1.7(6)
O3 N3 C5 C6 1.9(8)
Co1 N3 C5 C6 177.0(4)
O4 N4 C7 C5 176.0(4)
Co1 N4 C7 C5 -3.1(6)
O4 N4 C7 C8 -0.5(7)
Co1 N4 C7 C8 -179.6(4)
N3 C5 C7 N4 0.9(6)
C6 C5 C7 N4 -174.4(5)
N3 C5 C7 C8 177.4(5)
C6 C5 C7 C8 2.1(8)
C14 N5 C10 C11 2.4(8)
Co1 N5 C10 C11 -173.9(4)
C14 N5 C10 C15 -177.1(5)
Co1 N5 C10 C15 6.6(8)
N5 C10 C11 C12 -1.1(9)
C15 C10 C11 C12 178.3(5)
C10 C11 C12 C13 -1.1(9)
C11 C12 C13 C14 1.8(9)
C12 C13 C14 N5 -0.5(9)
C10 N5 C14 C13 -1.6(8)
Co1 N5 C14 C13 175.4(5)
N5 C10 C15 C16 -158.8(6)
C11 C10 C15 C16 21.7(9)
